data_2010238
loop_
_publ_author_name
'Alcock, Nathaniel W.'
'Cannadine, Jason C.'
'Errington, William'
'Moore, Peter'
'Wallbridge, Malcolm G.H.'

_publ_section_title
;
 A dibenzotetraaza[14]annulene
;
_journal_issue 12
_journal_name_full 'Acta Crystallographica Section C'
_journal_page_first 2037
_journal_page_last 2039
_journal_paper_doi 10.1107/S0108270194008206
_journal_volume 50
_journal_year 1994
_chemical_formula_sum 'C26 H32 N4'
_chemical_formula_weight 400.56
_chemical_name_common H~2~omtaa
_chemical_name_systematic
;
 2,3,6,8,11,12,15,17-octamethyl-5,14-dihydro-5,9,14,18-tetraaza-dibenzo[a,h]-
cyclotetradecene
;
_space_group_IT_number 15
_symmetry_cell_setting monoclinic
_symmetry_space_group_name_Hall '-C 2yc'
_symmetry_space_group_name_H-M 'C 1 2/c 1'
_audit_creation_method SHELXL
_cell_angle_alpha 90.00
_cell_angle_beta 97.10(2)
_cell_angle_gamma 90.00
_cell_formula_units_Z 8
_cell_length_a 20.787(3)
_cell_length_b 11.3823(8)
_cell_length_c 19.443(3)
_cell_measurement_reflns_used 500
_cell_measurement_temperature 293(2)
_cell_measurement_theta_max 25
_cell_measurement_theta_min 4
_cell_volume 4565.0(10)
_diffrn_ambient_temperature 293(2)
_diffrn_measurement_device 'Enraf-Nonius FAST TV area detector diffractometer'
_diffrn_radiation_monochromator graphite
_diffrn_radiation_type MoK\a
_diffrn_radiation_wavelength 0.71073
_diffrn_reflns_av_R_equivalents 0.0920
_diffrn_reflns_av_sigmaI/netI 0.1268
_diffrn_reflns_limit_h_max 20
_diffrn_reflns_limit_h_min -22
_diffrn_reflns_limit_k_max 11
_diffrn_reflns_limit_k_min -11
_diffrn_reflns_limit_l_max 13
_diffrn_reflns_limit_l_min -19
_diffrn_reflns_number 7578
_diffrn_reflns_theta_max 22.84
_diffrn_reflns_theta_min 1.97
_exptl_absorpt_coefficient_mu 0.070
_exptl_absorpt_correction_type none
_exptl_crystal_colour orange
_exptl_crystal_density_diffrn 1.166
_exptl_crystal_description block
_exptl_crystal_F_000 1728
_exptl_crystal_size_max 0.15
_exptl_crystal_size_mid 0.05
_exptl_crystal_size_min 0.05
_refine_diff_density_max 0.191
_refine_diff_density_min -0.159
_refine_ls_extinction_method none
_refine_ls_goodness_of_fit_all 0.771
_refine_ls_goodness_of_fit_obs 1.012
_refine_ls_hydrogen_treatment 'H atoms'
_refine_ls_matrix_type full
_refine_ls_number_parameters 279
_refine_ls_number_reflns 2730
_refine_ls_number_restraints 0
_refine_ls_restrained_S_all 0.851
_refine_ls_restrained_S_obs 1.012
_refine_ls_R_factor_all 0.0941
_refine_ls_R_factor_obs 0.0404
_refine_ls_shift/esd_max 0.001
_refine_ls_shift/esd_mean 0.000
_refine_ls_structure_factor_coef Fsqd
_refine_ls_weighting_details 'w = 1/[\s^2^(Fo^2^)+(0.0187P)^2^] where P = (Fo^2^+2F~c~^2^)/3'
_refine_ls_weighting_scheme calc
_refine_ls_wR_factor_all 0.0947
_refine_ls_wR_factor_obs 0.0749
_reflns_number_observed 1352
_reflns_number_total 2732
_reflns_observed_criterion >2sigma(I)
_cod_data_source_file ab1194.cif
_cod_data_source_block jasorn
_cod_depositor_comments
;
The following automatic conversions were performed:
'_symmetry_cell_setting' value 'Monoclinic' changed to 'monoclinic'
according to '/home/saulius/struct/CIF-dictionaries/cif_core.dic'
dictionary named 'cif_core.dic' version 2.4.1 from 2010-06-29.

Automatic conversion script
Id: cif_fix_enum 1527 2010-12-29 10:47:43Z saulius 

The following automatic conversions were performed:

'_symmetry_cell_setting' value 'Monoclinic' changed to 'monoclinic'
according to /home/saulius/struct/CIF-dictionaries/cif_core.dic
dictionary named 'cif_core.dic' version 2.4.1 from 2010-06-29.

Automatic conversion script
Id: cif_fix_values 1715 2011-07-08 13:25:40Z adriana 

The following automatic conversions were performed:

'_refine_ls_weighting_scheme' value 'w =
1/[\s^2^(Fo^2^)+(0.0187P)^2^] where P = (Fo^2^+2F~c~^2^)/3' was
changed to 'calc'. New tag '_refine_ls_weighting_details' was
created. The value of the new tag was set to 'w =
1/[\s^2^(Fo^2^)+(0.0187P)^2^] where P = (Fo^2^+2F~c~^2^)/3'.

Automatic conversion script
Id: cif_fix_values 3143 2015-03-26 13:38:13Z robertas 
;
_cod_original_sg_symbol_H-M 'C 2/c'
_cod_database_code 2010238

loop_
_symmetry_equiv_pos_as_xyz
'x, y, z'
'-x, y, -z+1/2'
'x+1/2, y+1/2, z'
'-x+1/2, y+1/2, -z+1/2'
'-x, -y, -z'
'x, -y, z-1/2'
'-x+1/2, -y+1/2, -z'
'x+1/2, -y+1/2, z-1/2'

loop_
_atom_site_aniso_label
_atom_site_aniso_U_11
_atom_site_aniso_U_22
_atom_site_aniso_U_33
_atom_site_aniso_U_12
_atom_site_aniso_U_13
_atom_site_aniso_U_23
N1 0.047(2) 0.044(2) 0.038(2) -0.0044(14) -0.0033(13) 0.0018(13)
C2 0.039(2) 0.042(2) 0.037(2) 0.002(2) -0.001(2) 0.006(2)
C3 0.044(2) 0.037(2) 0.037(2) 0.003(2) -0.002(2) 0.005(2)
N4 0.039(2) 0.045(2) 0.044(2) -0.0029(15) -0.0079(12) 0.0041(13)
C5 0.037(2) 0.046(2) 0.041(2) 0.003(2) -0.008(2) -0.001(2)
C6 0.035(2) 0.047(2) 0.050(2) -0.008(2) -0.008(2) 0.005(2)
C7 0.046(2) 0.040(2) 0.045(2) 0.005(2) 0.011(2) 0.000(2)
N8 0.038(2) 0.053(2) 0.040(2) -0.0006(15) -0.0053(13) 0.0035(12)
C9 0.037(2) 0.054(2) 0.027(2) 0.000(2) 0.0009(15) 0.001(2)
C10 0.043(2) 0.050(2) 0.030(2) 0.001(2) 0.003(2) 0.008(2)
N11 0.046(2) 0.046(2) 0.038(2) -0.0012(15) -0.0033(12) 0.0045(14)
C12 0.040(2) 0.063(3) 0.036(2) -0.007(2) -0.003(2) 0.000(2)
C13 0.056(2) 0.045(2) 0.040(2) -0.006(2) -0.005(2) -0.004(2)
C14 0.045(2) 0.037(2) 0.052(2) -0.006(2) 0.009(2) 0.000(2)
C15 0.047(2) 0.079(3) 0.070(2) -0.003(2) -0.009(2) 0.019(2)
C16 0.050(2) 0.060(3) 0.074(2) 0.003(2) 0.007(2) 0.023(2)
C17 0.072(3) 0.085(3) 0.039(2) 0.000(2) -0.001(2) -0.005(2)
C18 0.089(3) 0.042(2) 0.064(2) 0.003(2) 0.015(2) 0.002(2)
C19 0.054(2) 0.041(2) 0.047(2) -0.004(2) 0.004(2) 0.002(2)
C20 0.066(3) 0.038(2) 0.043(2) 0.006(2) 0.013(2) 0.005(2)
C21 0.106(3) 0.062(3) 0.056(2) -0.007(2) 0.016(2) 0.018(2)
C22 0.056(2) 0.053(3) 0.038(2) 0.009(2) 0.006(2) 0.007(2)
C23 0.095(3) 0.092(3) 0.038(2) 0.002(2) -0.003(2) 0.016(2)
C24 0.053(2) 0.050(2) 0.040(2) 0.001(2) -0.004(2) -0.004(2)
C25 0.050(2) 0.048(3) 0.046(2) 0.009(2) -0.001(2) 0.002(2)
C26 0.048(2) 0.054(3) 0.047(2) 0.018(2) 0.002(2) 0.010(2)
C27 0.098(3) 0.067(3) 0.089(3) 0.032(2) -0.014(2) 0.002(2)
C28 0.037(2) 0.073(3) 0.042(2) 0.008(2) -0.002(2) 0.017(2)
C29 0.059(3) 0.097(3) 0.077(2) 0.004(2) -0.021(2) 0.024(2)
C30 0.040(2) 0.062(3) 0.038(2) -0.006(2) -0.003(2) 0.008(2)

loop_
_atom_site_label
_atom_site_fract_x
_atom_site_fract_y
_atom_site_fract_z
_atom_site_U_iso_or_equiv
_atom_site_thermal_displace_type
_atom_site_calc_flag
_atom_site_refinement_flags
_atom_site_occupancy
_atom_site_disorder_group
_atom_site_type_symbol
N1 0.11257(11) -0.0758(2) 0.30752(12) 0.0439(7) Uani d . 1 . N
H1 0.09993(11) -0.0069(2) 0.29363(12) 0.053 Uiso calc PR 0.50 . H
C2 0.13732(14) -0.0872(3) 0.37849(15) 0.0399(8) Uani d . 1 . C
C3 0.17444(14) 0.0065(3) 0.40913(15) 0.0399(8) Uani d . 1 . C
N4 0.18395(12) 0.1055(2) 0.36761(11) 0.0434(7) Uani d . 1 . N
H4 0.15196(12) 0.1256(2) 0.33759(11) 0.052 Uiso calc PR 0.50 . H
C5 0.2372(2) 0.1705(3) 0.37024(14) 0.0424(8) Uani d . 1 . C
C6 0.24000(14) 0.2671(3) 0.32641(14) 0.0451(8) Uani d . 1 . C
H6 0.27764(14) 0.3120(3) 0.33347(14) 0.054 Uiso calc R 1 . H
C7 0.1929(2) 0.3046(3) 0.27304(14) 0.0432(8) Uani d . 1 . C
N8 0.13652(12) 0.2478(2) 0.26130(11) 0.0442(7) Uani d . 1 . N
H8 0.13193(12) 0.1877(2) 0.28703(11) 0.053 Uiso calc PR 0.50 . H
C9 0.08338(14) 0.2755(3) 0.21110(13) 0.0396(8) Uani d . 1 . C
C10 0.04591(14) 0.1804(3) 0.18141(13) 0.0413(8) Uani d . 1 . C
N11 0.06494(11) 0.0670(2) 0.20287(11) 0.0442(7) Uani d . 1 . N
H11 0.08017(11) 0.0583(2) 0.24573(11) 0.053 Uiso calc PR 0.50 . H
C12 0.06171(14) -0.0287(3) 0.16328(15) 0.0468(9) Uani d . 1 . C
C13 0.08141(14) -0.1377(3) 0.19167(15) 0.0480(9) Uani d . 1 . C
H13 0.07700(14) -0.2015(3) 0.16158(15) 0.058 Uiso calc R 1 . H
C14 0.10687(14) -0.1615(3) 0.2599(2) 0.0443(8) Uani d . 1 . C
C15 0.29825(14) 0.1430(3) 0.41803(14) 0.0667(11) Uani d . 1 . C
H15A 0.2963(4) 0.1801(13) 0.4621(4) 0.100 Uiso calc R 1 . H
H15B 0.3352(2) 0.1719(14) 0.3981(5) 0.100 Uiso calc R 1 . H
H15C 0.3021(5) 0.0595(3) 0.4243(8) 0.100 Uiso calc R 1 . H
C16 0.21090(14) 0.4042(3) 0.22833(14) 0.0617(10) Uani d . 1 . C
H16A 0.25722(14) 0.4080(10) 0.2301(8) 0.092 Uiso calc R 1 . H
H16B 0.1950(8) 0.4767(3) 0.2449(6) 0.092 Uiso calc R 1 . H
H16C 0.1920(7) 0.3913(9) 0.1814(2) 0.092 Uiso calc R 1 . H
C17 0.0414(2) -0.0260(3) 0.08561(14) 0.0660(10) Uani d . 1 . C
H17A -0.0048(2) -0.0356(17) 0.07636(14) 0.099 Uiso calc R 1 . H
H17B 0.0624(7) -0.0887(10) 0.0641(2) 0.099 Uiso calc R 1 . H
H17C 0.0536(8) 0.0479(7) 0.0673(2) 0.099 Uiso calc R 1 . H
C18 0.1306(2) -0.2849(3) 0.27577(14) 0.0643(10) Uani d . 1 . C
H18A 0.1441(8) -0.3195(6) 0.2348(3) 0.096 Uiso calc R 1 . H
H18B 0.0962(3) -0.3309(5) 0.2908(9) 0.096 Uiso calc R 1 . H
H18C 0.1666(6) -0.2829(3) 0.3118(7) 0.096 Uiso calc R 1 . H
C19 0.12441(14) -0.1818(3) 0.4194(2) 0.0473(9) Uani d . 1 . C
H19 0.09814(14) -0.2420(3) 0.3995(2) 0.057 Uiso calc R 1 . H
C20 0.1489(2) -0.1909(3) 0.4888(2) 0.0488(9) Uani d . 1 . C
C21 0.1357(2) -0.2997(3) 0.52883(14) 0.0740(11) Uani d . 1 . C
H21A 0.1761(2) -0.3355(10) 0.5470(9) 0.111 Uiso calc R 1 . H
H21B 0.1107(8) -0.3541(8) 0.4987(3) 0.111 Uiso calc R 1 . H
H21C 0.1119(8) -0.2789(4) 0.5663(6) 0.111 Uiso calc R 1 . H
C22 0.18509(15) -0.0983(3) 0.5197(2) 0.0492(9) Uani d . 1 . C
C23 0.2139(2) -0.1012(3) 0.59576(13) 0.0762(12) Uani d . 1 . C
H23A 0.2458(8) -0.1624(13) 0.6027(3) 0.114 Uiso calc R 1 . H
H23B 0.1801(2) -0.1160(19) 0.6241(2) 0.114 Uiso calc R 1 . H
H23C 0.2339(9) -0.0270(7) 0.6083(3) 0.114 Uiso calc R 1 . H
C24 0.19550(14) 0.0002(3) 0.47983(15) 0.0486(9) Uani d . 1 . C
H24 0.21740(14) 0.0642(3) 0.50133(15) 0.058 Uiso calc R 1 . H
C25 0.06343(14) 0.3892(3) 0.19361(14) 0.0487(9) Uani d . 1 . C
H25 0.08660(14) 0.4520(3) 0.21492(14) 0.058 Uiso calc R 1 . H
C26 0.0102(2) 0.4120(3) 0.14547(14) 0.0499(9) Uani d . 1 . C
C27 -0.0065(2) 0.5376(3) 0.1259(2) 0.0870(13) Uani d . 1 . C
H27A -0.0511(3) 0.5524(6) 0.1311(11) 0.131 Uiso calc R 1 . H
H27B 0.0003(11) 0.5508(6) 0.0785(4) 0.131 Uiso calc R 1 . H
H27C 0.0207(8) 0.5897(3) 0.1555(8) 0.131 Uiso calc R 1 . H
C28 -0.02754(15) 0.3196(3) 0.11673(14) 0.0511(9) Uani d . 1 . C
C29 -0.0877(2) 0.3387(3) 0.0660(2) 0.0798(12) Uani d . 1 . C
H29A -0.0763(2) 0.3777(17) 0.0255(5) 0.120 Uiso calc R 1 . H
H29B -0.1179(4) 0.3862(15) 0.0873(4) 0.120 Uiso calc R 1 . H
H29C -0.1072(6) 0.2642(3) 0.0531(8) 0.120 Uiso calc R 1 . H
C30 -0.00954(14) 0.2061(3) 0.13653(13) 0.0475(9) Uani d . 1 . C
H30 -0.03583(14) 0.1443(3) 0.11892(13) 0.057 Uiso calc R 1 . H

loop_
_atom_type_symbol
_atom_type_description
_atom_type_scat_dispersion_real
_atom_type_scat_dispersion_imag
_atom_type_scat_source
C C 0.0033 0.0016 'International Tables Vol C Tables 4.2.6.8 and 6.1.1.4'
H H 0.0000 0.0000 'International Tables Vol C Tables 4.2.6.8 and 6.1.1.4'
N N 0.0061 0.0033 'International Tables Vol C Tables 4.2.6.8 and 6.1.1.4'

loop_
_geom_angle_atom_site_label_1
_geom_angle_atom_site_label_2
_geom_angle_atom_site_label_3
_geom_angle
_geom_angle_publ_flag
C14 N1 C2 126.6(3) y
C19 C2 C3 118.8(3) y
C19 C2 N1 123.9(3) y
C3 C2 N1 117.2(3) y
C24 C3 C2 117.9(3) y
C24 C3 N4 123.8(3) y
C2 C3 N4 118.1(3) y
C5 N4 C3 126.6(3) y
N4 C5 C6 120.8(3) y
N4 C5 C15 122.8(3) y
C6 C5 C15 116.3(3) y
C5 C6 C7 127.8(3) y
N8 C7 C6 119.8(3) y
N8 C7 C16 122.9(3) y
C6 C7 C16 117.1(3) ?
C7 N8 C9 127.2(3) y
C25 C9 C10 118.7(3) y
C25 C9 N8 124.1(3) y
C10 C9 N8 117.0(3) y
C30 C10 N11 124.3(3) y
C30 C10 C9 117.9(3) ?
N11 C10 C9 117.6(3) y
C12 N11 C10 126.2(3) y
N11 C12 C13 120.4(3) y
N11 C12 C17 123.2(3) y
C13 C12 C17 116.3(3) ?
C14 C13 C12 127.4(3) ?
N1 C14 C13 120.4(3) y
N1 C14 C18 122.5(3) y
C13 C14 C18 117.0(3) ?
C2 C19 C20 122.9(3) ?
C19 C20 C22 118.7(3) ?
C19 C20 C21 119.8(3) ?
C22 C20 C21 121.6(3) ?
C20 C22 C24 118.8(3) ?
C20 C22 C23 122.1(3) ?
C24 C22 C23 119.2(3) ?
C3 C24 C22 122.6(3) ?
C26 C25 C9 122.0(3) ?
C25 C26 C28 119.7(3) ?
C25 C26 C27 119.2(3) ?
C28 C26 C27 121.0(3) ?
C30 C28 C26 118.4(3) ?
C30 C28 C29 119.2(3) ?
C26 C28 C29 122.4(3) ?
C28 C30 C10 123.0(3) ?

loop_
_geom_bond_atom_site_label_1
_geom_bond_atom_site_label_2
_geom_bond_site_symmetry_2
_geom_bond_distance
_geom_bond_publ_flag
N1 C14 . 1.341(3) y
N1 C2 . 1.418(3) y
C2 C19 . 1.385(3) y
C2 C3 . 1.406(4) y
C3 C24 . 1.392(3) y
C3 N4 . 1.414(3) y
N4 C5 . 1.327(3) y
C5 C6 . 1.397(3) y
C5 C15 . 1.510(3) ?
C6 C7 . 1.403(3) y
C7 N8 . 1.333(3) y
C7 C16 . 1.503(3) ?
N8 C9 . 1.416(3) y
C9 C25 . 1.388(4) ?
C9 C10 . 1.414(4) y
C10 C30 . 1.388(4) ?
C10 N11 . 1.399(3) y
N11 C12 . 1.331(3) y
C12 C13 . 1.398(4) y
C12 C17 . 1.517(4) ?
C13 C14 . 1.392(4) y
C14 C18 . 1.508(4) y
C19 C20 . 1.385(3) ?
C20 C22 . 1.389(4) ?
C20 C21 . 1.506(4) ?
C22 C24 . 1.395(4) ?
C22 C23 . 1.525(4) ?
C25 C26 . 1.383(4) ?
C26 C28 . 1.387(4) ?
C26 C27 . 1.509(4) ?
C28 C30 . 1.387(4) ?
C28 C29 . 1.509(4) ?
